data_4342466
loop_
_publ_author_name
'Mesbah, Adel'
'Prakash, Jai'
'Beard, Jessica C.'
'Pozzi, Eric A.'
'Tarasenko, Mariya S.'
'Leb\`egue, S\'ebastien'
'Malliakas, Christos D.'
'Van Duyne, Richard P.'
'Ibers, James A.'

_publ_section_title
;
 Positional Flexibility: Syntheses and Characterization of Six Uranium
 Chalcogenides Related to the 2H Hexagonal Perovskite Family.
;
_journal_issue 6
_journal_name_full 'Inorganic chemistry'
_journal_page_first 2851
_journal_page_last 2857
_journal_paper_doi 10.1021/ic5029806
_journal_volume 54
_journal_year 2015
_chemical_formula_sum 'Ba3 Mn Se6 U'
_chemical_formula_weight 1178.75
_space_group_crystal_system trigonal
_space_group_IT_number 167
_space_group_name_Hall '-R 3 2"c'
_space_group_name_H-M_alt 'R -3 c :H'
_symmetry_space_group_name_Hall '-R 3 2"c'
_symmetry_space_group_name_H-M 'R -3 c :H'
_audit_creation_method SHELXL-2014/6
_cell_angle_alpha 90
_cell_angle_beta 90
_cell_angle_gamma 120
_cell_formula_units_Z 6
_cell_length_a 12.4561(2)
_cell_length_b 12.4561(2)
_cell_length_c 14.1354(3)
_cell_measurement_reflns_used 1986
_cell_measurement_temperature 100(2)
_cell_measurement_theta_max 60.072
_cell_measurement_theta_min 9.508
_cell_volume 1899.34(6)
_computing_structure_refinement 'SHELXL-2014/6 (Sheldrick, 2014)'
_diffrn_ambient_temperature 100(2)
_diffrn_measured_fraction_theta_full 0.995
_diffrn_measured_fraction_theta_max 0.995
_diffrn_radiation_type MoK\a
_diffrn_radiation_wavelength 0.71073
_diffrn_reflns_av_R_equivalents 0.0260
_diffrn_reflns_av_unetI/netI 0.0186
_diffrn_reflns_Laue_measured_fraction_full 0.995
_diffrn_reflns_Laue_measured_fraction_max 0.995
_diffrn_reflns_limit_h_max 13
_diffrn_reflns_limit_h_min -17
_diffrn_reflns_limit_k_max 17
_diffrn_reflns_limit_k_min -10
_diffrn_reflns_limit_l_max 19
_diffrn_reflns_limit_l_min -19
_diffrn_reflns_number 3780
_diffrn_reflns_point_group_measured_fraction_full 0.995
_diffrn_reflns_point_group_measured_fraction_max 0.995
_diffrn_reflns_theta_full 25.242
_diffrn_reflns_theta_max 30.076
_diffrn_reflns_theta_min 4.754
_exptl_absorpt_coefficient_mu 40.097
_exptl_absorpt_correction_T_max 0.49072
_exptl_absorpt_correction_T_min 0.27608
_exptl_absorpt_correction_type numerical
_exptl_absorpt_process_details 'face indexed (SADABS; Sheldrick, 2008)'
_exptl_crystal_colour black
_exptl_crystal_density_diffrn 6.183
_exptl_crystal_description plate
_exptl_crystal_F_000 2934
_exptl_crystal_size_max 0.069
_exptl_crystal_size_mid 0.048
_exptl_crystal_size_min 0.028
_refine_diff_density_max 1.062
_refine_diff_density_min -0.853
_refine_diff_density_rms 0.204
_refine_ls_extinction_coef 0.000242(13)
_refine_ls_extinction_expression Fc^*^=kFc[1+0.001xFc^2^\l^3^/sin(2\q)]^-1/4^
_refine_ls_extinction_method SHELXL
_refine_ls_goodness_of_fit_ref 1.165
_refine_ls_hydrogen_treatment undef
_refine_ls_matrix_type full
_refine_ls_number_parameters 20
_refine_ls_number_reflns 625
_refine_ls_number_restraints 0
_refine_ls_restrained_S_all 1.165
_refine_ls_R_factor_all 0.0177
_refine_ls_R_factor_gt 0.0148
_refine_ls_shift/su_max 0.000
_refine_ls_shift/su_mean 0.000
_refine_ls_structure_factor_coef Fsqd
_refine_ls_weighting_details 'w=1/[\s^2^(Fo^2^)+(0.0116P)^2^] where P=(1.0000Fo^2^+0.0000Fc^2^)'
_refine_ls_weighting_scheme calc
_refine_ls_wR_factor_gt 0.0289
_refine_ls_wR_factor_ref 0.0296
_reflns_Friedel_coverage 0.000
_reflns_number_gt 581
_reflns_number_total 625
_reflns_threshold_expression 'I > 2\s(I)'
_cod_data_source_file ic5029806_si_001.cif
_cod_data_source_block Ba3MnUSe6
_cod_depositor_comments 'Adding full bibliography for 4342464--4342469.cif.'
_cod_original_cell_volume 1899.34(7)
_cod_database_code 4342466
_shelx_space_group_comment
;
The symmetry employed for this shelxl refinement is uniquely defined
by the following loop, which should always be used as a source of
symmetry information in preference to the above space-group names.
They are only intended as comments.
;
_shelx_estimated_absorpt_t_min 0.168
_shelx_estimated_absorpt_t_max 0.400
_shelxl_version_number 2014/6

loop_
_space_group_symop_operation_xyz
'x, y, z'
'-y, x-y, z'
'-x+y, -x, z'
'y, x, -z+1/2'
'x-y, -y, -z+1/2'
'-x, -x+y, -z+1/2'
'x+2/3, y+1/3, z+1/3'
'-y+2/3, x-y+1/3, z+1/3'
'-x+y+2/3, -x+1/3, z+1/3'
'y+2/3, x+1/3, -z+5/6'
'x-y+2/3, -y+1/3, -z+5/6'
'-x+2/3, -x+y+1/3, -z+5/6'
'x+1/3, y+2/3, z+2/3'
'-y+1/3, x-y+2/3, z+2/3'
'-x+y+1/3, -x+2/3, z+2/3'
'y+1/3, x+2/3, -z+7/6'
'x-y+1/3, -y+2/3, -z+7/6'
'-x+1/3, -x+y+2/3, -z+7/6'
'-x, -y, -z'
'y, -x+y, -z'
'x-y, x, -z'
'-y, -x, z-1/2'
'-x+y, y, z-1/2'
'x, x-y, z-1/2'
'-x+2/3, -y+1/3, -z+1/3'
'y+2/3, -x+y+1/3, -z+1/3'
'x-y+2/3, x+1/3, -z+1/3'
'-y+2/3, -x+1/3, z-1/6'
'-x+y+2/3, y+1/3, z-1/6'
'x+2/3, x-y+1/3, z-1/6'
'-x+1/3, -y+2/3, -z+2/3'
'y+1/3, -x+y+2/3, -z+2/3'
'x-y+1/3, x+2/3, -z+2/3'
'-y+1/3, -x+2/3, z+1/6'
'-x+y+1/3, y+2/3, z+1/6'
'x+1/3, x-y+2/3, z+1/6'

loop_
_atom_site_label
_atom_site_type_symbol
_atom_site_fract_x
_atom_site_fract_y
_atom_site_fract_z
_atom_site_U_iso_or_equiv
_atom_site_adp_type
_atom_site_occupancy
_atom_site_site_symmetry_order
_atom_site_calc_flag
_atom_site_refinement_flags_posn
_atom_site_refinement_flags_adp
_atom_site_refinement_flags_occupancy
U1 U 0.0000 0.0000 0.2500 0.00507(9) Uani 1 6 d S T P
Ba1 Ba 0.05084(2) 0.3333 0.0833 0.00531(8) Uani 1 2 d S T P
Mn1 Mn 0.0000 0.0000 0.0000 0.0055(2) Uani 1 6 d S T P
Se1 Se 0.18476(3) 0.15652(3) 0.11826(2) 0.00559(9) Uani 1 1 d . . .

loop_
_atom_site_aniso_label
_atom_site_aniso_U_11
_atom_site_aniso_U_22
_atom_site_aniso_U_33
_atom_site_aniso_U_23
_atom_site_aniso_U_13
_atom_site_aniso_U_12
U1 0.00492(11) 0.00492(11) 0.00537(14) 0.000 0.000 0.00246(5)
Ba1 0.00466(11) 0.00512(14) 0.00631(13) -0.00045(9) -0.00023(5) 0.00256(7)
Mn1 0.0057(3) 0.0057(3) 0.0052(6) 0.000 0.000 0.00285(17)
Se1 0.00484(16) 0.00502(16) 0.00612(15) -0.00021(11) 0.00013(11) 0.00186(13)

loop_
_atom_type_symbol
_atom_type_description
_atom_type_scat_dispersion_real
_atom_type_scat_dispersion_imag
_atom_type_scat_source
Mn Mn 0.3368 0.7283 'International Tables Vol C Tables 4.2.6.8 and 6.1.1.4'
Se Se -0.0929 2.2259 'International Tables Vol C Tables 4.2.6.8 and 6.1.1.4'
Ba Ba -0.3244 2.2819 'International Tables Vol C Tables 4.2.6.8 and 6.1.1.4'
U U -9.6767 9.6646 'International Tables Vol C Tables 4.2.6.8 and 6.1.1.4'

loop_
_geom_angle_atom_site_label_1
_geom_angle_atom_site_label_2
_geom_angle_atom_site_label_3
_geom_angle
_geom_angle_site_symmetry_1
_geom_angle_site_symmetry_3
Se1 U1 Se1 147.350(13) 4 3
Se1 U1 Se1 124.353(12) 4 2
Se1 U1 Se1 81.727(9) 3 2
Se1 U1 Se1 81.727(9) 4 6
Se1 U1 Se1 124.353(12) 3 6
Se1 U1 Se1 83.194(13) 2 6
Se1 U1 Se1 81.727(9) 4 5
Se1 U1 Se1 83.194(13) 3 5
Se1 U1 Se1 147.350(13) 2 5
Se1 U1 Se1 81.727(9) 6 5
Se1 U1 Se1 83.193(13) 4 .
Se1 U1 Se1 81.728(9) 3 .
Se1 U1 Se1 81.728(9) 2 .
Se1 U1 Se1 147.350(13) 6 .
Se1 U1 Se1 124.352(12) 5 .
Se1 U1 Mn1 49.067(6) 4 4
Se1 U1 Mn1 130.933(6) 3 4
Se1 U1 Mn1 130.933(6) 2 4
Se1 U1 Mn1 49.067(6) 6 4
Se1 U1 Mn1 49.067(6) 5 4
Se1 U1 Mn1 130.932(6) . 4
Se1 U1 Mn1 130.933(6) 4 .
Se1 U1 Mn1 49.067(6) 3 .
Se1 U1 Mn1 49.067(6) 2 .
Se1 U1 Mn1 130.933(6) 6 .
Se1 U1 Mn1 130.933(6) 5 .
Se1 U1 Mn1 49.068(6) . .
Mn1 U1 Mn1 180.0 4 .
Se1 Ba1 Se1 70.705(12) 30_455 26_455
Se1 Ba1 Se1 126.941(7) 30_455 34
Se1 Ba1 Se1 73.395(9) 26_455 34
Se1 Ba1 Se1 73.395(9) 30_455 21
Se1 Ba1 Se1 126.941(7) 26_455 21
Se1 Ba1 Se1 157.716(14) 34 21
Se1 Ba1 Se1 70.281(9) 30_455 18_554
Se1 Ba1 Se1 90.550(8) 26_455 18_554
Se1 Ba1 Se1 72.374(10) 34 18_554
Se1 Ba1 Se1 112.363(9) 21 18_554
Se1 Ba1 Se1 90.550(8) 30_455 2
Se1 Ba1 Se1 70.282(9) 26_455 2
Se1 Ba1 Se1 112.364(9) 34 2
Se1 Ba1 Se1 72.373(10) 21 2
Se1 Ba1 Se1 156.815(13) 18_554 2
Se1 Ba1 Se1 143.128(8) 30_455 .
Se1 Ba1 Se1 121.952(4) 26_455 .
Se1 Ba1 Se1 89.324(9) 34 .
Se1 Ba1 Se1 72.354(10) 21 .
Se1 Ba1 Se1 136.762(7) 18_554 .
Se1 Ba1 Se1 66.358(10) 2 .
Se1 Ba1 Se1 121.951(4) 30_455 17_554
Se1 Ba1 Se1 143.127(8) 26_455 17_554
Se1 Ba1 Se1 72.354(10) 34 17_554
Se1 Ba1 Se1 89.325(9) 21 17_554
Se1 Ba1 Se1 66.357(10) 18_554 17_554
Se1 Ba1 Se1 136.762(7) 2 17_554
Se1 Ba1 Se1 70.857(12) . 17_554
Se1 Ba1 Ba1 48.377(6) 30_455 21
Se1 Ba1 Ba1 78.671(6) 26_455 21
Se1 Ba1 Ba1 150.402(6) 34 21
Se1 Ba1 Ba1 48.272(6) 21 21
Se1 Ba1 Ba1 118.002(8) 18_554 21
Se1 Ba1 Ba1 47.033(5) 2 21
Se1 Ba1 Ba1 97.370(5) . 21
Se1 Ba1 Ba1 137.021(5) 17_554 21
Se1 Ba1 Ba1 78.669(6) 30_455 26_455
Se1 Ba1 Ba1 48.375(6) 26_455 26_455
Se1 Ba1 Ba1 48.274(6) 34 26_455
Se1 Ba1 Ba1 150.401(6) 21 26_455
Se1 Ba1 Ba1 47.034(5) 18_554 26_455
Se1 Ba1 Ba1 118.002(8) 2 26_455
Se1 Ba1 Ba1 137.022(5) . 26_455
Se1 Ba1 Ba1 97.371(5) 17_554 26_455
Ba1 Ba1 Ba1 116.307(5) 21 26_455
Se1 Ba1 Ba1 167.224(6) 30_455 27
Se1 Ba1 Ba1 113.859(6) 26_455 27
Se1 Ba1 Ba1 48.246(6) 34 27
Se1 Ba1 Ba1 109.818(8) 21 27
Se1 Ba1 Ba1 97.373(5) 18_554 27
Se1 Ba1 Ba1 102.218(8) 2 27
Se1 Ba1 Ba1 45.827(7) . 27
Se1 Ba1 Ba1 47.031(5) 17_554 27
Ba1 Ba1 Ba1 142.893(6) 21 27
Ba1 Ba1 Ba1 95.457(1) 26_455 27
Se1 Ba1 Ba1 113.860(6) 30_455 20
Se1 Ba1 Ba1 167.224(6) 26_455 20
Se1 Ba1 Ba1 109.817(8) 34 20
Se1 Ba1 Ba1 48.247(6) 21 20
Se1 Ba1 Ba1 102.217(8) 18_554 20
Se1 Ba1 Ba1 97.373(5) 2 20
Se1 Ba1 Ba1 47.030(5) . 20
Se1 Ba1 Ba1 45.827(7) 17_554 20
Ba1 Ba1 Ba1 95.456(1) 21 20
Ba1 Ba1 Ba1 142.894(6) 26_455 20
Ba1 Ba1 Ba1 64.477(3) 27 20
Se1 Mn1 Se1 86.212(9) 19 21
Se1 Mn1 Se1 93.788(9) 19 3
Se1 Mn1 Se1 180.000(16) 21 3
Se1 Mn1 Se1 86.212(9) 19 20
Se1 Mn1 Se1 86.212(9) 21 20
Se1 Mn1 Se1 93.788(9) 3 20
Se1 Mn1 Se1 93.788(9) 19 2
Se1 Mn1 Se1 93.788(9) 21 2
Se1 Mn1 Se1 86.212(9) 3 2
Se1 Mn1 Se1 180.000(14) 20 2
Se1 Mn1 Se1 180.0 19 .
Se1 Mn1 Se1 93.788(9) 21 .
Se1 Mn1 Se1 86.212(9) 3 .
Se1 Mn1 Se1 93.788(9) 20 .
Se1 Mn1 Se1 86.212(9) 2 .
Se1 Mn1 U1 127.902(6) 19 .
Se1 Mn1 U1 127.902(6) 21 .
Se1 Mn1 U1 52.098(6) 3 .
Se1 Mn1 U1 127.902(6) 20 .
Se1 Mn1 U1 52.098(6) 2 .
Se1 Mn1 U1 52.098(6) . .
Se1 Mn1 U1 52.098(6) 19 19
Se1 Mn1 U1 52.098(6) 21 19
Se1 Mn1 U1 127.902(6) 3 19
Se1 Mn1 U1 52.098(6) 20 19
Se1 Mn1 U1 127.902(6) 2 19
Se1 Mn1 U1 127.902(7) . 19
U1 Mn1 U1 180.0 . 19
Mn1 Se1 U1 78.834(8) . .
Mn1 Se1 Ba1 167.788(12) . 27
U1 Se1 Ba1 103.050(10) . 27
Mn1 Se1 Ba1 83.318(8) . 20
U1 Se1 Ba1 162.152(11) . 20
Ba1 Se1 Ba1 94.396(8) 27 20
Mn1 Se1 Ba1 82.080(9) . 3
U1 Se1 Ba1 92.795(9) . 3
Ba1 Se1 Ba1 109.720(9) 27 3
Ba1 Se1 Ba1 84.720(7) 20 3
Mn1 Se1 Ba1 82.051(8) . .
U1 Se1 Ba1 92.764(9) . .
Ba1 Se1 Ba1 85.797(8) 27 .
Ba1 Se1 Ba1 84.697(8) 20 .
Ba1 Se1 Ba1 161.829(10) 3 .

loop_
_geom_bond_atom_site_label_1
_geom_bond_atom_site_label_2
_geom_bond_distance
_geom_bond_site_symmetry_2
U1 Se1 2.8422(3) 4
U1 Se1 2.8422(3) 3
U1 Se1 2.8422(3) 2
U1 Se1 2.8422(3) 6
U1 Se1 2.8422(3) 5
U1 Se1 2.8422(3) .
U1 Mn1 3.53385(8) 4
U1 Mn1 3.53385(8) .
Ba1 Se1 3.2611(4) 30_455
Ba1 Se1 3.2611(4) 26_455
Ba1 Se1 3.3322(3) 34
Ba1 Se1 3.3322(3) 21
Ba1 Se1 3.3972(3) 18_554
Ba1 Se1 3.3972(3) 2
Ba1 Se1 3.3988(4) .
Ba1 Se1 3.3988(4) 17_554
Ba1 Ba1 4.53448(10) 21
Ba1 Ba1 4.53446(10) 26_455
Ba1 Ba1 4.53448(10) 27
Ba1 Ba1 4.53455(10) 20
Mn1 Se1 2.7212(3) 19
Mn1 Se1 2.7212(3) 21
Mn1 Se1 2.7212(3) 3
Mn1 Se1 2.7212(3) 20
Mn1 Se1 2.7212(3) 2
Mn1 Se1 2.7213(3) .
Mn1 U1 3.53385(8) 19
Se1 Ba1 3.2611(4) 27
Se1 Ba1 3.3323(3) 20
Se1 Ba1 3.3972(3) 3
